data_7108424
loop_
_publ_author_name
'Jie-Ping Wan'
'Charles C. J. Loh'
'Fangfang Pan'
'Dieter Enders'

_publ_section_title
;
 Enantioselective organocatalytic domino synthesis of
 tetrahydropyridin-2-ols
;
_journal_name_full Chem.Commun.
_journal_page_first 10049
_journal_paper_doi 10.1039/c2cc35644a
_journal_volume 48
_journal_year 2012
_chemical_absolute_configuration unk
_chemical_formula_moiety 'C24 H21 N O2'
_chemical_formula_sum 'C24 H21 N O2'
_chemical_formula_weight 355.42
_chemical_name_systematic
;
?
;
_space_group_IT_number 19
_symmetry_cell_setting orthorhombic
_symmetry_space_group_name_Hall 'P 2ac 2ab'
_symmetry_space_group_name_H-M 'P 21 21 21'
_atom_sites_solution_hydrogens geom
_atom_sites_solution_primary direct
_atom_sites_solution_secondary difmap
_audit_creation_method SHELXL-97
_cell_angle_alpha 90.00
_cell_angle_beta 90.00
_cell_angle_gamma 90.00
_cell_formula_units_Z 4
_cell_length_a 9.6447(7)
_cell_length_b 10.8414(8)
_cell_length_c 18.1742(14)
_cell_measurement_reflns_used 3882
_cell_measurement_temperature 100(2)
_cell_measurement_theta_max 21.2716
_cell_measurement_theta_min 2.1874
_cell_volume 1900.3(2)
_computing_cell_refinement SMART
_computing_data_collection 'SMART (Bruker, 2001)'
_computing_data_reduction 'SAINT (Bruker, 1999)'
_computing_molecular_graphics 'PLATON (Spek, 2003)'
_computing_publication_material 'SHELXL-97 (Sheldrick, 2008)'
_computing_structure_refinement 'SHELXL-97 (Sheldrick, 2008)'
_computing_structure_solution 'SHELXS-97 (Sheldrick, 2008)'
_diffrn_ambient_temperature 100(2)
_diffrn_measured_fraction_theta_full 0.968
_diffrn_measured_fraction_theta_max 0.968
_diffrn_measurement_device_type 'CCD area detector'
_diffrn_measurement_method 'omega scan'
_diffrn_radiation_monochromator 'multilayer optics'
_diffrn_radiation_source 'Incoatec microsource'
_diffrn_radiation_type MoK\a
_diffrn_radiation_wavelength 0.71073
_diffrn_reflns_av_R_equivalents 0.0901
_diffrn_reflns_av_sigmaI/netI 0.0597
_diffrn_reflns_limit_h_max 12
_diffrn_reflns_limit_h_min -13
_diffrn_reflns_limit_k_max 14
_diffrn_reflns_limit_k_min -14
_diffrn_reflns_limit_l_max 24
_diffrn_reflns_limit_l_min -25
_diffrn_reflns_number 26352
_diffrn_reflns_theta_full 29.47
_diffrn_reflns_theta_max 29.47
_diffrn_reflns_theta_min 2.19
_exptl_absorpt_coefficient_mu 0.079
_exptl_absorpt_correction_type none
_exptl_crystal_colour colorless
_exptl_crystal_density_diffrn 1.242
_exptl_crystal_density_method 'not measured'
_exptl_crystal_description bulk
_exptl_crystal_F_000 752
_exptl_crystal_size_max 0.39
_exptl_crystal_size_mid 0.24
_exptl_crystal_size_min 0.23
_refine_diff_density_max 0.269
_refine_diff_density_min -0.238
_refine_diff_density_rms 0.045
_refine_ls_abs_structure_details 'Flack H D (1983), Acta Cryst. A39, 876-881'
_refine_ls_abs_structure_Flack 0.4(10)
_refine_ls_extinction_method none
_refine_ls_goodness_of_fit_ref 0.997
_refine_ls_hydrogen_treatment mixed
_refine_ls_matrix_type full
_refine_ls_number_parameters 248
_refine_ls_number_reflns 5011
_refine_ls_number_restraints 0
_refine_ls_restrained_S_all 0.997
_refine_ls_R_factor_all 0.0504
_refine_ls_R_factor_gt 0.0420
_refine_ls_shift/su_max 0.000
_refine_ls_shift/su_mean 0.000
_refine_ls_structure_factor_coef Fsqd
_refine_ls_weighting_details 'calc w=1/[\s^2^(Fo^2^)+(0.0432P)^2^+0.0000P] where P=(Fo^2^+2Fc^2^)/3'
_refine_ls_weighting_scheme calc
_refine_ls_wR_factor_gt 0.0892
_refine_ls_wR_factor_ref 0.0930
_reflns_number_gt 4306
_reflns_number_total 5011
_reflns_threshold_expression >2sigma(I)
_cod_data_source_file c2cc35644a.txt
_cod_data_source_block f12_a21
_cod_original_sg_symbol_H-M P212121
_cod_database_code 7108424

loop_
_symmetry_equiv_pos_as_xyz
'x, y, z'
'-x+1/2, -y, z+1/2'
'-x, y+1/2, -z+1/2'
'x+1/2, -y+1/2, -z'

loop_
_atom_site_label
_atom_site_type_symbol
_atom_site_fract_x
_atom_site_fract_y
_atom_site_fract_z
_atom_site_U_iso_or_equiv
_atom_site_adp_type
_atom_site_occupancy
_atom_site_symmetry_multiplicity
_atom_site_calc_flag
_atom_site_refinement_flags
O1 O 0.40638(11) 0.95323(10) -0.06632(6) 0.0226(2) Uani 1 1 d .
H1 H 0.477(2) 0.9101(17) -0.0827(10) 0.037(5) Uiso 1 1 d .
O2 O 0.12647(10) 0.69850(9) 0.10589(5) 0.0192(2) Uani 1 1 d .
N1 N 0.33017(12) 1.06802(10) 0.03343(6) 0.0174(3) Uani 1 1 d .
C1 C 0.44877(15) 1.00320(13) 0.00205(7) 0.0181(3) Uani 1 1 d .
H1A H 0.5255 1.0635 -0.0066 0.022 Uiso 1 1 calc R
C2 C 0.49808(14) 0.90502(13) 0.05549(8) 0.0174(3) Uani 1 1 d .
H2A H 0.5307 0.9453 0.1012 0.021 Uiso 1 1 calc R
H2B H 0.5775 0.8604 0.0336 0.021 Uiso 1 1 calc R
C3 C 0.38335(14) 0.81196(13) 0.07466(7) 0.0161(3) Uani 1 1 d .
H3 H 0.3667 0.7581 0.0309 0.019 Uiso 1 1 calc R
C4 C 0.25100(14) 0.88163(13) 0.09176(7) 0.0157(3) Uani 1 1 d .
C5 C 0.23554(15) 1.00224(13) 0.07233(7) 0.0165(3) Uani 1 1 d .
H5 H 0.1529 1.0431 0.0870 0.020 Uiso 1 1 calc R
C6 C 0.13280(14) 0.81132(13) 0.11824(7) 0.0160(3) Uani 1 1 d .
C7 C 0.02024(14) 0.87159(13) 0.16196(7) 0.0163(3) Uani 1 1 d .
C8 C -0.11562(15) 0.82546(14) 0.15782(8) 0.0200(3) Uani 1 1 d .
H8 H -0.1363 0.7589 0.1257 0.024 Uiso 1 1 calc R
C9 C -0.21944(16) 0.87690(15) 0.20054(8) 0.0241(3) Uani 1 1 d .
H9 H -0.3112 0.8454 0.1976 0.029 Uiso 1 1 calc R
C10 C -0.19035(16) 0.97394(15) 0.24758(8) 0.0250(3) Uani 1 1 d .
H10 H -0.2625 1.0097 0.2761 0.030 Uiso 1 1 calc R
C11 C -0.05627(16) 1.01916(15) 0.25320(8) 0.0236(3) Uani 1 1 d .
H11 H -0.0363 1.0849 0.2861 0.028 Uiso 1 1 calc R
C12 C 0.04852(15) 0.96817(13) 0.21077(7) 0.0186(3) Uani 1 1 d .
H12 H 0.1404 0.9991 0.2149 0.022 Uiso 1 1 calc R
C13 C 0.31678(14) 1.19667(12) 0.01962(8) 0.0164(3) Uani 1 1 d .
C14 C 0.27558(15) 1.27676(13) 0.07518(8) 0.0196(3) Uani 1 1 d .
H14 H 0.2492 1.2456 0.1220 0.024 Uiso 1 1 calc R
C15 C 0.27335(16) 1.40326(13) 0.06156(8) 0.0222(3) Uani 1 1 d .
H15 H 0.2453 1.4585 0.0993 0.027 Uiso 1 1 calc R
C16 C 0.31164(15) 1.44885(13) -0.00636(8) 0.0226(3) Uani 1 1 d .
H16 H 0.3116 1.5353 -0.0149 0.027 Uiso 1 1 calc R
C17 C 0.34992(15) 1.36884(14) -0.06187(9) 0.0234(3) Uani 1 1 d .
H17 H 0.3747 1.4004 -0.1088 0.028 Uiso 1 1 calc R
C18 C 0.35239(15) 1.24246(13) -0.04940(8) 0.0221(3) Uani 1 1 d .
H18 H 0.3782 1.1876 -0.0878 0.026 Uiso 1 1 calc R
C19 C 0.43636(14) 0.73199(12) 0.13763(8) 0.0167(3) Uani 1 1 d .
C20 C 0.40547(14) 0.75807(13) 0.21104(8) 0.0183(3) Uani 1 1 d .
H20 H 0.3414 0.8219 0.2224 0.022 Uiso 1 1 calc R
C21 C 0.46733(15) 0.69177(14) 0.26760(8) 0.0219(3) Uani 1 1 d .
H21 H 0.4462 0.7110 0.3173 0.026 Uiso 1 1 calc R
C22 C 0.55981(16) 0.59769(14) 0.25170(8) 0.0247(3) Uani 1 1 d .
H22 H 0.6015 0.5521 0.2905 0.030 Uiso 1 1 calc R
C23 C 0.59124(16) 0.57033(14) 0.17916(9) 0.0267(4) Uani 1 1 d .
H23 H 0.6548 0.5060 0.1680 0.032 Uiso 1 1 calc R
C24 C 0.52950(16) 0.63725(14) 0.12274(8) 0.0226(3) Uani 1 1 d .
H24 H 0.5513 0.6179 0.0731 0.027 Uiso 1 1 calc R

loop_
_atom_site_aniso_label
_atom_site_aniso_U_11
_atom_site_aniso_U_22
_atom_site_aniso_U_33
_atom_site_aniso_U_23
_atom_site_aniso_U_13
_atom_site_aniso_U_12
O1 0.0258(6) 0.0249(6) 0.0171(5) -0.0010(4) 0.0021(4) 0.0080(5)
O2 0.0204(5) 0.0160(5) 0.0211(5) -0.0008(4) -0.0025(4) -0.0034(4)
N1 0.0186(6) 0.0151(6) 0.0186(6) 0.0013(5) 0.0047(5) 0.0022(5)
C1 0.0152(7) 0.0197(7) 0.0194(7) 0.0016(6) 0.0040(6) 0.0005(6)
C2 0.0152(7) 0.0185(7) 0.0184(7) 0.0004(6) 0.0009(5) 0.0001(6)
C3 0.0161(6) 0.0154(7) 0.0167(7) -0.0012(5) 0.0002(5) 0.0014(6)
C4 0.0156(7) 0.0175(7) 0.0141(6) -0.0002(5) -0.0004(5) 0.0003(6)
C5 0.0153(6) 0.0194(7) 0.0148(6) -0.0025(5) 0.0012(5) 0.0007(5)
C6 0.0173(7) 0.0179(7) 0.0126(6) 0.0017(5) -0.0045(5) -0.0008(6)
C7 0.0178(7) 0.0166(7) 0.0145(7) 0.0045(6) 0.0001(5) 0.0002(6)
C8 0.0193(7) 0.0200(7) 0.0208(7) 0.0036(6) -0.0013(6) -0.0020(6)
C9 0.0160(7) 0.0309(9) 0.0255(8) 0.0102(7) 0.0014(6) 0.0004(6)
C10 0.0218(8) 0.0357(9) 0.0175(7) 0.0063(7) 0.0038(6) 0.0099(7)
C11 0.0282(8) 0.0274(8) 0.0153(7) -0.0006(6) 0.0010(6) 0.0041(7)
C12 0.0195(7) 0.0220(7) 0.0144(6) 0.0008(6) -0.0008(6) 0.0004(6)
C13 0.0148(7) 0.0146(7) 0.0199(7) 0.0026(6) -0.0005(6) -0.0006(6)
C14 0.0204(7) 0.0208(7) 0.0177(7) 0.0036(6) 0.0007(6) 0.0006(6)
C15 0.0239(8) 0.0188(7) 0.0238(7) -0.0032(6) -0.0019(6) 0.0023(6)
C16 0.0203(8) 0.0160(7) 0.0316(9) 0.0039(6) -0.0026(6) -0.0003(6)
C17 0.0219(8) 0.0247(8) 0.0237(8) 0.0082(6) 0.0035(6) -0.0003(6)
C18 0.0254(8) 0.0215(7) 0.0193(7) 0.0010(6) 0.0036(6) 0.0018(6)
C19 0.0150(7) 0.0154(7) 0.0199(7) 0.0008(6) -0.0020(5) -0.0030(6)
C20 0.0154(7) 0.0184(7) 0.0211(7) 0.0004(6) 0.0000(6) -0.0020(6)
C21 0.0212(8) 0.0263(8) 0.0182(7) 0.0019(6) -0.0009(6) -0.0040(7)
C22 0.0219(8) 0.0252(8) 0.0271(8) 0.0089(7) -0.0055(7) -0.0007(7)
C23 0.0260(8) 0.0215(8) 0.0326(9) 0.0015(7) -0.0016(7) 0.0062(6)
C24 0.0243(8) 0.0206(8) 0.0228(8) -0.0003(6) -0.0005(6) 0.0027(6)

loop_
_atom_type_symbol
_atom_type_description
_atom_type_scat_dispersion_real
_atom_type_scat_dispersion_imag
_atom_type_scat_source
C C 0.0033 0.0016 'International Tables Vol C Tables 4.2.6.8 and 6.1.1.4'
H H 0.0000 0.0000 'International Tables Vol C Tables 4.2.6.8 and 6.1.1.4'
N N 0.0061 0.0033 'International Tables Vol C Tables 4.2.6.8 and 6.1.1.4'
O O 0.0106 0.0060 'International Tables Vol C Tables 4.2.6.8 and 6.1.1.4'

loop_
_geom_angle_atom_site_label_1
_geom_angle_atom_site_label_2
_geom_angle_atom_site_label_3
_geom_angle
C1 O1 H1 106.2(12)
C5 N1 C13 123.09(12)
C5 N1 C1 118.55(11)
C13 N1 C1 118.32(11)
O1 C1 N1 107.52(11)
O1 C1 C2 112.57(11)
N1 C1 C2 109.48(11)
O1 C1 H1A 109.1
N1 C1 H1A 109.1
C2 C1 H1A 109.1
C1 C2 C3 112.32(11)
C1 C2 H2A 109.1
C3 C2 H2A 109.1
C1 C2 H2B 109.1
C3 C2 H2B 109.1
H2A C2 H2B 107.9
C4 C3 C19 114.34(11)
C4 C3 C2 109.00(11)
C19 C3 C2 107.58(11)
C4 C3 H3 108.6
C19 C3 H3 108.6
C2 C3 H3 108.6
C5 C4 C6 120.22(13)
C5 C4 C3 121.16(13)
C6 C4 C3 117.85(12)
N1 C5 C4 124.45(13)
N1 C5 H5 117.8
C4 C5 H5 117.8
O2 C6 C4 119.60(13)
O2 C6 C7 119.30(13)
C4 C6 C7 121.08(12)
C12 C7 C8 118.83(13)
C12 C7 C6 121.48(13)
C8 C7 C6 119.55(13)
C9 C8 C7 120.09(14)
C9 C8 H8 120.0
C7 C8 H8 120.0
C8 C9 C10 120.39(14)
C8 C9 H9 119.8
C10 C9 H9 119.8
C9 C10 C11 120.21(14)
C9 C10 H10 119.9
C11 C10 H10 119.9
C12 C11 C10 119.86(14)
C12 C11 H11 120.1
C10 C11 H11 120.1
C11 C12 C7 120.60(14)
C11 C12 H12 119.7
C7 C12 H12 119.7
C14 C13 C18 120.17(13)
C14 C13 N1 120.67(12)
C18 C13 N1 119.08(13)
C13 C14 C15 119.34(13)
C13 C14 H14 120.3
C15 C14 H14 120.3
C16 C15 C14 120.47(14)
C16 C15 H15 119.8
C14 C15 H15 119.8
C15 C16 C17 120.01(13)
C15 C16 H16 120.0
C17 C16 H16 120.0
C16 C17 C18 120.34(14)
C16 C17 H17 119.8
C18 C17 H17 119.8
C17 C18 C13 119.63(14)
C17 C18 H18 120.2
C13 C18 H18 120.2
C24 C19 C20 118.25(13)
C24 C19 C3 119.38(12)
C20 C19 C3 122.06(13)
C21 C20 C19 120.72(14)
C21 C20 H20 119.6
C19 C20 H20 119.6
C22 C21 C20 120.21(14)
C22 C21 H21 119.9
C20 C21 H21 119.9
C23 C22 C21 119.81(14)
C23 C22 H22 120.1
C21 C22 H22 120.1
C22 C23 C24 119.78(14)
C22 C23 H23 120.1
C24 C23 H23 120.1
C23 C24 C19 121.23(14)
C23 C24 H24 119.4
C19 C24 H24 119.4

loop_
_geom_bond_atom_site_label_1
_geom_bond_atom_site_label_2
_geom_bond_distance
O1 C1 1.4159(17)
O1 H1 0.88(2)
O2 C6 1.2451(16)
N1 C5 1.3570(17)
N1 C13 1.4231(17)
N1 C1 1.4586(17)
C1 C2 1.5173(19)
C1 H1A 1.0000
C2 C3 1.5375(19)
C2 H2A 0.9900
C2 H2B 0.9900
C3 C4 1.5154(19)
C3 C19 1.5240(19)
C3 H3 1.0000
C4 C5 1.3626(19)
C4 C6 1.4533(19)
C5 H5 0.9500
C6 C7 1.4955(19)
C7 C12 1.3992(19)
C7 C8 1.4045(19)
C8 C9 1.384(2)
C8 H8 0.9500
C9 C10 1.384(2)
C9 H9 0.9500
C10 C11 1.387(2)
C10 H10 0.9500
C11 C12 1.386(2)
C11 H11 0.9500
C12 H12 0.9500
C13 C14 1.3898(19)
C13 C18 1.3921(19)
C14 C15 1.394(2)
C14 H14 0.9500
C15 C16 1.380(2)
C15 H15 0.9500
C16 C17 1.381(2)
C16 H16 0.9500
C17 C18 1.389(2)
C17 H17 0.9500
C18 H18 0.9500
C19 C24 1.391(2)
C19 C20 1.396(2)
C20 C21 1.3890(19)
C20 H20 0.9500
C21 C22 1.385(2)
C21 H21 0.9500
C22 C23 1.385(2)
C22 H22 0.9500
C23 C24 1.390(2)
C23 H23 0.9500
C24 H24 0.9500

loop_
_geom_torsion_atom_site_label_1
_geom_torsion_atom_site_label_2
_geom_torsion_atom_site_label_3
_geom_torsion_atom_site_label_4
_geom_torsion
C5 N1 C1 O1 84.39(14)
C13 N1 C1 O1 -93.50(14)
C5 N1 C1 C2 -38.20(16)
C13 N1 C1 C2 143.92(12)
O1 C1 C2 C3 -61.64(15)
N1 C1 C2 C3 57.89(15)
C1 C2 C3 C4 -46.13(15)
C1 C2 C3 C19 -170.63(11)
C19 C3 C4 C5 136.32(13)
C2 C3 C4 C5 15.90(17)
C19 C3 C4 C6 -53.74(16)
C2 C3 C4 C6 -174.16(11)
C13 N1 C5 C4 -174.21(13)
C1 N1 C5 C4 8.0(2)
C6 C4 C5 N1 -165.88(13)
C3 C4 C5 N1 3.8(2)
C5 C4 C6 O2 148.71(13)
C3 C4 C6 O2 -21.33(18)
C5 C4 C6 C7 -32.98(19)
C3 C4 C6 C7 156.98(12)
O2 C6 C7 C12 144.24(13)
C4 C6 C7 C12 -34.07(19)
O2 C6 C7 C8 -31.55(19)
C4 C6 C7 C8 150.14(13)
C12 C7 C8 C9 1.2(2)
C6 C7 C8 C9 177.08(13)
C7 C8 C9 C10 0.0(2)
C8 C9 C10 C11 -1.1(2)
C9 C10 C11 C12 0.9(2)
C10 C11 C12 C7 0.3(2)
C8 C7 C12 C11 -1.3(2)
C6 C7 C12 C11 -177.12(13)
C5 N1 C13 C14 43.7(2)
C1 N1 C13 C14 -138.53(14)
C5 N1 C13 C18 -139.59(14)
C1 N1 C13 C18 38.20(18)
C18 C13 C14 C15 -1.4(2)
N1 C13 C14 C15 175.25(13)
C13 C14 C15 C16 0.0(2)
C14 C15 C16 C17 1.3(2)
C15 C16 C17 C18 -1.1(2)
C16 C17 C18 C13 -0.4(2)
C14 C13 C18 C17 1.6(2)
N1 C13 C18 C17 -175.10(13)
C4 C3 C19 C24 160.77(13)
C2 C3 C19 C24 -78.02(15)
C4 C3 C19 C20 -25.74(18)
C2 C3 C19 C20 95.48(15)
C24 C19 C20 C21 0.6(2)
C3 C19 C20 C21 -172.94(13)
C19 C20 C21 C22 -0.7(2)
C20 C21 C22 C23 0.4(2)
C21 C22 C23 C24 -0.2(2)
C22 C23 C24 C19 0.1(2)
C20 C19 C24 C23 -0.4(2)
C3 C19 C24 C23 173.38(14)
